data_7152281
loop_
_publ_author_name
'Haketa, Yohei'
'Takayama, Mayumi'
'Maeda, Hiromitsu'

_publ_section_title
;
 Solid-state supramolecular assemblies consisting of planar charged
 species.
;
_journal_issue 13
_journal_name_full 'Organic &amp; biomolecular chemistry'
_journal_page_first 2603
_journal_page_last 2606
_journal_paper_doi 10.1039/c2ob07059f
_journal_volume 10
_journal_year 2012
_chemical_formula_sum 'C45 H49 B Cl F6 N5 O2'
_chemical_formula_weight 852.15
_chemical_name_systematic
;
?
;
_space_group_IT_number 2
_symmetry_cell_setting triclinic
_symmetry_Int_Tables_number 2
_symmetry_space_group_name_Hall '-P 1'
_symmetry_space_group_name_H-M 'P -1'
_atom_sites_solution_hydrogens geom
_atom_sites_solution_primary direct
_atom_sites_solution_secondary difmap
_audit_creation_method SHELXL-97
_cell_angle_alpha 79.279(15)
_cell_angle_beta 85.683(13)
_cell_angle_gamma 80.571(15)
_cell_formula_units_Z 2
_cell_length_a 8.341(3)
_cell_length_b 12.445(6)
_cell_length_c 20.303(8)
_cell_measurement_temperature 123(2)
_cell_volume 2040.6(15)
_computing_structure_refinement 'SHELXL-97 (Sheldrick, 1997)'
_computing_structure_solution 'SHELXS-97 (Sheldrick, 1990)'
_diffrn_ambient_temperature 123(2)
_diffrn_detector_area_resol_mean 10.00
_diffrn_measured_fraction_theta_full 0.986
_diffrn_measured_fraction_theta_max 0.986
_diffrn_measurement_device_type 'Rigaku RAXIS-RAPID'
_diffrn_measurement_method \w
_diffrn_radiation_monochromator graphite
_diffrn_radiation_source 'fine-focus sealed tube'
_diffrn_radiation_type MoK\a
_diffrn_radiation_wavelength 0.71075
_diffrn_reflns_av_R_equivalents 0.0453
_diffrn_reflns_av_sigmaI/netI 0.0652
_diffrn_reflns_limit_h_max 10
_diffrn_reflns_limit_h_min -10
_diffrn_reflns_limit_k_max 16
_diffrn_reflns_limit_k_min -16
_diffrn_reflns_limit_l_max 25
_diffrn_reflns_limit_l_min -26
_diffrn_reflns_number 19971
_diffrn_reflns_theta_full 27.48
_diffrn_reflns_theta_max 27.48
_diffrn_reflns_theta_min 3.07
_exptl_absorpt_coefficient_mu 0.167
_exptl_absorpt_correction_T_max 0.9835
_exptl_absorpt_correction_T_min 0.9362
_exptl_absorpt_correction_type none
_exptl_crystal_colour red
_exptl_crystal_density_diffrn 1.387
_exptl_crystal_density_method 'not measured'
_exptl_crystal_description prism
_exptl_crystal_F_000 892
_exptl_crystal_size_max 0.40
_exptl_crystal_size_mid 0.15
_exptl_crystal_size_min 0.10
_refine_diff_density_max 1.418
_refine_diff_density_min -0.763
_refine_diff_density_rms 0.074
_refine_ls_extinction_method none
_refine_ls_goodness_of_fit_ref 1.109
_refine_ls_hydrogen_treatment constr
_refine_ls_matrix_type full
_refine_ls_number_parameters 575
_refine_ls_number_reflns 9212
_refine_ls_number_restraints 0
_refine_ls_restrained_S_all 1.109
_refine_ls_R_factor_all 0.1019
_refine_ls_R_factor_gt 0.0662
_refine_ls_shift/su_max 0.002
_refine_ls_shift/su_mean 0.000
_refine_ls_structure_factor_coef Fsqd
_refine_ls_weighting_details 'calc w=1/[\s^2^(Fo^2^)+(0.1149P)^2^+0.2854P] where P=(Fo^2^+2Fc^2^)/3'
_refine_ls_weighting_scheme calc
_refine_ls_wR_factor_gt 0.1902
_refine_ls_wR_factor_ref 0.2129
_reflns_number_gt 5909
_reflns_number_total 9212
_reflns_threshold_expression >2sigma(I)
_cod_data_source_file c2ob07059f.txt
_cod_data_source_block 90408mae
_cod_original_cell_volume 2040.5(14)
_cod_original_sg_symbol_H-M 'P - 1'
_cod_database_code 7152281

loop_
_symmetry_equiv_pos_as_xyz
'x, y, z'
'-x, -y, -z'

loop_
_atom_site_label
_atom_site_type_symbol
_atom_site_fract_x
_atom_site_fract_y
_atom_site_fract_z
_atom_site_U_iso_or_equiv
_atom_site_adp_type
_atom_site_occupancy
_atom_site_symmetry_multiplicity
_atom_site_calc_flag
_atom_site_refinement_flags
_atom_site_disorder_assembly
_atom_site_disorder_group
Cl1 Cl 0.16275(8) 0.56711(6) 0.07309(3) 0.0356(2) Uani 1 1 d . . .
F1 F 0.25741(18) 0.23090(14) 0.36531(9) 0.0393(4) Uani 1 1 d . . .
F2 F 0.0228(2) 0.29182(16) 0.41948(8) 0.0403(4) Uani 1 1 d . . .
O1 O 0.0208(2) 0.28353(16) 0.30630(9) 0.0305(4) Uani 1 1 d . . .
O2 O 0.1550(2) 0.41929(16) 0.34652(9) 0.0305(4) Uani 1 1 d . . .
N1 N -0.0038(3) 0.3448(2) 0.12584(11) 0.0294(5) Uani 1 1 d . . .
H13 H 0.0407 0.4048 0.1113 0.035 Uiso 1 1 calc R . .
N2 N 0.2621(3) 0.6294(2) 0.20948(12) 0.0321(5) Uani 1 1 d . . .
H14 H 0.2306 0.6137 0.1724 0.039 Uiso 1 1 calc R . .
C11 C 0.3082(3) 0.6213(2) 0.31575(14) 0.0290(6) Uani 1 1 d . . .
C12 C -0.0900(3) 0.2028(2) 0.19286(14) 0.0318(6) Uani 1 1 d . . .
C13 C 0.1350(3) 0.4219(2) 0.23155(13) 0.0297(6) Uani 1 1 d . . .
H15 H 0.1635 0.4526 0.1866 0.036 Uiso 1 1 calc R . .
C14 C -0.0129(3) 0.2934(2) 0.19187(13) 0.0280(6) Uani 1 1 d . . .
C15 C 0.0514(3) 0.3326(2) 0.24443(13) 0.0266(5) Uani 1 1 d . . .
C16 C 0.1771(3) 0.4666(2) 0.28382(13) 0.0266(6) Uani 1 1 d . . .
C17 C 0.3652(3) 0.7130(2) 0.27828(16) 0.0336(6) Uani 1 1 d . . .
C18 C 0.3351(3) 0.7176(2) 0.21227(15) 0.0340(6) Uani 1 1 d . . .
H16 H 0.3606 0.7724 0.1755 0.041 Uiso 1 1 calc R . .
C19 C -0.0727(3) 0.2904(3) 0.08665(15) 0.0346(6) Uani 1 1 d . . .
H17 H -0.0821 0.3099 0.0394 0.042 Uiso 1 1 calc R . .
C20 C -0.1267(3) 0.2018(3) 0.12763(15) 0.0343(6) Uani 1 1 d . . .
C21 C 0.2438(3) 0.5674(2) 0.27230(13) 0.0288(6) Uani 1 1 d . . .
B1 B 0.1148(4) 0.3038(3) 0.36124(15) 0.0294(7) Uani 1 1 d . . .
N3 N 0.6414(3) 0.41743(19) 0.36943(11) 0.0291(5) Uani 1 1 d . . .
C31 C 0.6903(3) 0.5096(2) 0.25598(13) 0.0251(5) Uani 1 1 d . . .
N4 N 0.7327(3) 0.60758(19) 0.14312(11) 0.0287(5) Uani 1 1 d . . .
C33 C 0.6017(3) 0.4429(2) 0.16208(14) 0.0309(6) Uani 1 1 d . . .
H18 H 0.5869 0.4498 0.1155 0.037 Uiso 1 1 calc R . .
C34 C 0.5657(3) 0.3430(2) 0.27539(14) 0.0304(6) Uani 1 1 d . . .
H19 H 0.5309 0.2814 0.3046 0.036 Uiso 1 1 calc R . .
C35 C 0.7727(3) 0.5798(2) 0.35076(13) 0.0284(6) Uani 1 1 d . . .
C36 C 0.6750(3) 0.5205(2) 0.18574(13) 0.0267(5) Uani 1 1 d . . .
C37 C 0.8084(3) 0.6804(2) 0.23677(13) 0.0278(6) Uani 1 1 d . . .
C38 C 0.6326(3) 0.4217(2) 0.30123(13) 0.0276(6) Uani 1 1 d . . .
C39 C 0.7917(3) 0.6904(2) 0.16694(14) 0.0297(6) Uani 1 1 d . . .
C40 C 0.5509(3) 0.3558(2) 0.20720(15) 0.0317(6) Uani 1 1 d . . .
H20 H 0.5037 0.3025 0.1904 0.038 Uiso 1 1 calc R . .
C41 C 0.7378(3) 0.4802(3) 0.46373(14) 0.0340(6) Uani 1 1 d . . .
H21 H 0.7040 0.4197 0.4944 0.041 Uiso 1 1 calc R . .
C42 C 0.7255(3) 0.6149(2) 0.06986(13) 0.0306(6) Uani 1 1 d . . .
H22 H 0.7369 0.5393 0.0596 0.037 Uiso 1 1 calc R . .
H23 H 0.8183 0.6496 0.0470 0.037 Uiso 1 1 calc R . .
C43 C 0.7588(3) 0.5897(2) 0.28106(13) 0.0263(5) Uani 1 1 d . . .
C44 C 0.8431(3) 0.6606(3) 0.37577(14) 0.0338(6) Uani 1 1 d . A .
C45 C 0.8363(4) 0.7832(3) 0.12405(15) 0.0364(7) Uani 1 1 d . . .
H24 H 0.8268 0.7912 0.0770 0.044 Uiso 1 1 calc R . .
N5 N 0.8937(4) 0.7478(2) 0.33132(13) 0.0454(7) Uani 1 1 d . . .
C47 C 0.7166(3) 0.4908(2) 0.39519(13) 0.0289(6) Uani 1 1 d . . .
C48 C 0.5683(3) 0.6814(3) 0.04242(14) 0.0345(6) Uani 1 1 d . . .
H25 H 0.4756 0.6446 0.0631 0.041 Uiso 1 1 calc R . .
H26 H 0.5537 0.7560 0.0545 0.041 Uiso 1 1 calc R . .
C49 C 0.8596(3) 0.6477(3) 0.44482(15) 0.0366(7) Uani 1 1 d . . .
H27 H 0.9060 0.7002 0.4628 0.044 Uiso 1 1 calc R A .
C50 C 0.8083(3) 0.5585(3) 0.48655(14) 0.0353(6) Uani 1 1 d . A .
H28 H 0.8220 0.5503 0.5333 0.042 Uiso 1 1 calc R . .
C51 C 0.8729(3) 0.7623(2) 0.26279(14) 0.0326(6) Uani 1 1 d . A .
C52 C 0.8941(4) 0.8629(3) 0.15037(15) 0.0391(7) Uani 1 1 d . A .
H29 H 0.9215 0.9264 0.1206 0.047 Uiso 1 1 calc R . .
C53 C 0.9142(4) 0.8547(3) 0.21852(15) 0.0381(7) Uani 1 1 d . . .
H30 H 0.9555 0.9112 0.2348 0.046 Uiso 1 1 calc R A .
C54 C 0.5553(3) 0.3378(3) 0.41655(14) 0.0345(6) Uani 1 1 d . . .
H31 H 0.4582 0.3266 0.3950 0.041 Uiso 1 1 calc R . .
H32 H 0.5171 0.3703 0.4569 0.041 Uiso 1 1 calc R . .
C55 C 0.6578(4) 0.2261(3) 0.43827(17) 0.0432(8) Uani 1 1 d . . .
H33 H 0.7571 0.2361 0.4588 0.052 Uiso 1 1 calc R . .
H34 H 0.6916 0.1905 0.3987 0.052 Uiso 1 1 calc R . .
C56 C 0.5691(4) 0.6925(3) -0.03322(16) 0.0457(8) Uani 1 1 d . . .
H35 H 0.6542 0.7353 -0.0539 0.069 Uiso 1 1 calc R . .
H36 H 0.4630 0.7305 -0.0491 0.069 Uiso 1 1 calc R . .
H37 H 0.5905 0.6187 -0.0455 0.069 Uiso 1 1 calc R . .
C57 C 1.0005(5) 0.8161(4) 0.3568(2) 0.0333(13) Uani 0.716(9) 1 d P A 1
H38 H 1.0777 0.8429 0.3204 0.040 Uiso 0.716(9) 1 calc PR A 1
H39 H 1.0642 0.7701 0.3940 0.040 Uiso 0.716(9) 1 calc PR A 1
C58 C 1.0063(13) 0.9830(12) 0.4075(9) 0.051(2) Uani 0.716(9) 1 d P A 1
H69 H 1.0671 0.9374 0.4450 0.076 Uiso 0.716(9) 1 calc PR A 1
H70 H 0.9389 1.0467 0.4229 0.076 Uiso 0.716(9) 1 calc PR A 1
H71 H 1.0827 1.0092 0.3714 0.076 Uiso 0.716(9) 1 calc PR A 1
C69 C 1.063(3) 0.966(3) 0.402(2) 0.050(7) Uani 0.284(9) 1 d P A 2
H72 H 1.0040 1.0332 0.3758 0.075 Uiso 0.284(9) 1 calc PR A 2
H73 H 1.1772 0.9746 0.4035 0.075 Uiso 0.284(9) 1 calc PR A 2
H74 H 1.0144 0.9556 0.4481 0.075 Uiso 0.284(9) 1 calc PR A 2
C59 C 0.5603(4) 0.1519(4) 0.4891(2) 0.0661(12) Uani 1 1 d . . .
H43 H 0.5315 0.1857 0.5291 0.099 Uiso 1 1 calc R . .
H44 H 0.6262 0.0791 0.5016 0.099 Uiso 1 1 calc R . .
H45 H 0.4609 0.1435 0.4690 0.099 Uiso 1 1 calc R . .
C60 C 0.8969(5) 0.9137(4) 0.3814(2) 0.0367(13) Uani 0.716(9) 1 d P A 1
H46 H 0.8195 0.8871 0.4178 0.044 Uiso 0.716(9) 1 calc PR A 1
H47 H 0.8334 0.9600 0.3442 0.044 Uiso 0.716(9) 1 calc PR A 1
C61 C 0.3677(4) 0.0608(3) 0.2543(2) 0.0582(10) Uani 1 1 d . . .
H48 H 0.3229 0.1406 0.2465 0.070 Uiso 1 1 calc R . .
H49 H 0.2789 0.0188 0.2733 0.070 Uiso 1 1 calc R . .
C62 C 0.2980(4) 0.0231(3) 0.1428(2) 0.0649(12) Uani 1 1 d . . .
H50 H 0.2334 -0.0351 0.1643 0.078 Uiso 1 1 calc R . .
H51 H 0.2248 0.0949 0.1374 0.078 Uiso 1 1 calc R . .
C63 C 0.4344(5) 0.0263(4) 0.1885(2) 0.0669(11) Uani 1 1 d . . .
H52 H 0.5010 -0.0479 0.1978 0.080 Uiso 1 1 calc R . .
H53 H 0.5057 0.0790 0.1651 0.080 Uiso 1 1 calc R . .
C64 C 0.5002(6) 0.0386(4) 0.3021(4) 0.120(3) Uani 1 1 d . . .
H54 H 0.5185 -0.0403 0.3215 0.180 Uiso 1 1 calc R . .
H55 H 0.4694 0.0821 0.3379 0.180 Uiso 1 1 calc R . .
H56 H 0.6003 0.0595 0.2783 0.180 Uiso 1 1 calc R . .
C65 C 0.3609(7) 0.0006(4) 0.0758(3) 0.0906(15) Uani 1 1 d . . .
H57 H 0.4417 -0.0678 0.0821 0.109 Uiso 1 1 calc R . .
H58 H 0.4189 0.0619 0.0536 0.109 Uiso 1 1 calc R . .
C66 C 0.2366(8) -0.0126(6) 0.0295(3) 0.110(2) Uani 1 1 d . . .
H59 H 0.1965 -0.0831 0.0454 0.165 Uiso 1 1 calc R . .
H60 H 0.2863 -0.0117 -0.0158 0.165 Uiso 1 1 calc R . .
H61 H 0.1457 0.0484 0.0288 0.165 Uiso 1 1 calc R . .
F3 F 0.3175(2) 0.59031(15) 0.38199(8) 0.0382(4) Uani 1 1 d . . .
F4 F -0.1224(2) 0.12843(15) 0.24671(9) 0.0419(4) Uani 1 1 d . . .
F5 F 0.4372(2) 0.78532(15) 0.30326(9) 0.0434(4) Uani 1 1 d . . .
F6 F -0.2049(2) 0.12742(16) 0.10806(9) 0.0477(5) Uani 1 1 d . . .
C67 C 1.0509(13) 0.8677(9) 0.3708(5) 0.032(3) Uani 0.284(9) 1 d P A 2
H65 H 1.0976 0.7993 0.4008 0.038 Uiso 0.284(9) 1 calc PR A 2
H66 H 1.1159 0.8727 0.3278 0.038 Uiso 0.284(9) 1 calc PR A 2
C70 C 0.8777(12) 0.8605(9) 0.3581(5) 0.027(3) Uani 0.284(9) 1 d P A 2
H67 H 0.8316 0.9236 0.3241 0.032 Uiso 0.284(9) 1 calc PR A 2
H68 H 0.8083 0.8588 0.3999 0.032 Uiso 0.284(9) 1 calc PR A 2

loop_
_atom_site_aniso_label
_atom_site_aniso_U_11
_atom_site_aniso_U_22
_atom_site_aniso_U_33
_atom_site_aniso_U_23
_atom_site_aniso_U_13
_atom_site_aniso_U_12
Cl1 0.0379(4) 0.0411(4) 0.0282(4) 0.0001(3) -0.0057(3) -0.0127(3)
F1 0.0343(8) 0.0334(10) 0.0506(11) -0.0006(8) -0.0132(7) -0.0093(7)
F2 0.0461(9) 0.0513(12) 0.0288(9) -0.0060(8) 0.0014(7) -0.0255(8)
O1 0.0347(10) 0.0314(11) 0.0277(10) -0.0018(8) -0.0055(8) -0.0138(8)
O2 0.0354(10) 0.0321(11) 0.0262(10) -0.0029(8) -0.0041(7) -0.0134(8)
N1 0.0307(11) 0.0308(13) 0.0277(12) -0.0036(10) -0.0036(9) -0.0078(9)
N2 0.0386(12) 0.0291(13) 0.0287(12) -0.0023(10) -0.0020(9) -0.0086(10)
C11 0.0311(13) 0.0264(14) 0.0304(14) -0.0059(11) -0.0037(11) -0.0045(10)
C12 0.0356(14) 0.0288(15) 0.0316(14) -0.0028(12) -0.0071(11) -0.0067(11)
C13 0.0332(14) 0.0331(16) 0.0243(13) -0.0032(11) -0.0014(10) -0.0116(11)
C14 0.0270(13) 0.0299(15) 0.0278(14) -0.0046(11) -0.0022(10) -0.0059(10)
C15 0.0236(12) 0.0278(14) 0.0281(13) -0.0043(11) -0.0030(10) -0.0026(10)
C16 0.0228(12) 0.0279(14) 0.0289(14) -0.0030(11) -0.0019(10) -0.0053(10)
C17 0.0320(14) 0.0253(15) 0.0465(17) -0.0117(13) 0.0015(12) -0.0084(11)
C18 0.0389(15) 0.0260(15) 0.0369(16) -0.0028(12) 0.0008(12) -0.0086(12)
C19 0.0376(15) 0.0367(17) 0.0314(15) -0.0093(13) -0.0057(11) -0.0058(12)
C20 0.0385(15) 0.0299(16) 0.0381(16) -0.0091(13) -0.0103(12) -0.0079(12)
C21 0.0286(13) 0.0291(15) 0.0289(14) -0.0041(11) -0.0017(10) -0.0064(11)
B1 0.0325(15) 0.0294(17) 0.0277(15) -0.0010(13) -0.0046(12) -0.0122(12)
N3 0.0291(11) 0.0294(13) 0.0299(12) -0.0044(10) -0.0016(9) -0.0088(9)
C31 0.0226(12) 0.0238(14) 0.0301(14) -0.0071(11) -0.0035(10) -0.0034(10)
N4 0.0325(11) 0.0296(13) 0.0261(11) -0.0067(10) -0.0039(9) -0.0080(9)
C33 0.0319(13) 0.0334(16) 0.0299(14) -0.0087(12) -0.0059(11) -0.0067(11)
C34 0.0291(13) 0.0280(15) 0.0359(15) -0.0060(12) -0.0039(11) -0.0080(11)
C35 0.0261(13) 0.0305(15) 0.0302(14) -0.0088(12) -0.0035(10) -0.0042(10)
C36 0.0264(12) 0.0240(14) 0.0306(14) -0.0066(11) -0.0042(10) -0.0028(10)
C37 0.0298(13) 0.0262(14) 0.0291(14) -0.0078(11) -0.0026(10) -0.0058(10)
C38 0.0247(12) 0.0280(15) 0.0308(14) -0.0057(11) -0.0032(10) -0.0044(10)
C39 0.0319(13) 0.0278(15) 0.0309(14) -0.0067(11) -0.0037(11) -0.0064(11)
C40 0.0288(13) 0.0297(15) 0.0399(16) -0.0100(12) -0.0066(11) -0.0071(11)
C41 0.0370(15) 0.0359(17) 0.0301(15) -0.0028(12) -0.0043(11) -0.0104(12)
C42 0.0331(14) 0.0338(16) 0.0266(13) -0.0077(12) -0.0026(11) -0.0071(11)
C43 0.0237(12) 0.0264(14) 0.0298(14) -0.0068(11) -0.0033(10) -0.0033(10)
C44 0.0394(15) 0.0327(16) 0.0329(15) -0.0082(12) -0.0027(11) -0.0128(12)
C45 0.0460(16) 0.0341(17) 0.0300(15) -0.0034(13) -0.0051(12) -0.0102(13)
N5 0.0730(18) 0.0405(16) 0.0313(13) -0.0093(12) -0.0040(12) -0.0298(14)
C47 0.0268(13) 0.0309(15) 0.0300(14) -0.0052(12) -0.0035(10) -0.0068(10)
C48 0.0373(15) 0.0335(16) 0.0323(15) -0.0050(12) -0.0041(11) -0.0038(12)
C49 0.0446(16) 0.0374(17) 0.0329(15) -0.0104(13) -0.0070(12) -0.0138(13)
C50 0.0365(15) 0.0440(18) 0.0273(14) -0.0074(13) -0.0053(11) -0.0092(12)
C51 0.0415(15) 0.0289(15) 0.0302(14) -0.0073(12) -0.0021(11) -0.0107(12)
C52 0.0526(17) 0.0300(17) 0.0361(16) -0.0016(13) -0.0013(13) -0.0160(13)
C53 0.0500(17) 0.0303(16) 0.0382(16) -0.0084(13) -0.0034(13) -0.0147(13)
C54 0.0343(14) 0.0383(17) 0.0326(15) -0.0012(13) -0.0026(11) -0.0160(12)
C55 0.0423(16) 0.0376(18) 0.0490(19) 0.0043(15) -0.0111(14) -0.0133(13)
C56 0.0499(18) 0.051(2) 0.0357(17) -0.0098(15) -0.0148(14) 0.0009(15)
C57 0.035(2) 0.035(3) 0.035(2) -0.0109(19) -0.0038(17) -0.014(2)
C58 0.063(7) 0.040(6) 0.057(4) -0.024(4) -0.018(6) -0.006(5)
C69 0.058(16) 0.031(11) 0.065(16) -0.015(8) -0.035(17) 0.000(12)
C59 0.057(2) 0.062(3) 0.073(3) 0.031(2) -0.0208(19) -0.0318(19)
C60 0.041(2) 0.035(3) 0.036(2) -0.011(2) -0.0076(17) -0.0045(18)
C61 0.0422(19) 0.059(3) 0.074(3) -0.028(2) 0.0107(17) 0.0045(16)
C62 0.048(2) 0.035(2) 0.107(4) 0.012(2) -0.025(2) -0.0102(15)
C63 0.071(3) 0.047(2) 0.082(3) -0.004(2) 0.001(2) -0.0154(19)
C64 0.072(3) 0.051(3) 0.257(8) -0.062(4) -0.068(4) 0.003(2)
C65 0.106(4) 0.056(3) 0.111(4) -0.020(3) -0.009(3) -0.008(3)
C66 0.161(6) 0.120(5) 0.060(3) -0.019(3) -0.007(3) -0.051(4)
F3 0.0491(10) 0.0371(10) 0.0318(9) -0.0066(7) -0.0073(7) -0.0133(7)
F4 0.0575(10) 0.0339(10) 0.0368(10) 0.0026(8) -0.0111(8) -0.0201(8)
F5 0.0507(10) 0.0313(10) 0.0541(11) -0.0136(8) -0.0009(8) -0.0173(8)
F6 0.0646(12) 0.0367(11) 0.0489(11) -0.0102(9) -0.0196(9) -0.0180(9)
C67 0.042(6) 0.031(6) 0.028(5) -0.008(4) -0.014(4) -0.012(5)
C70 0.032(6) 0.018(5) 0.033(5) -0.009(4) -0.003(4) -0.003(4)

loop_
_atom_type_symbol
_atom_type_description
_atom_type_scat_dispersion_real
_atom_type_scat_dispersion_imag
_atom_type_scat_source
C C 0.0033 0.0016 'International Tables Vol C Tables 4.2.6.8 and 6.1.1.4'
H H 0.0000 0.0000 'International Tables Vol C Tables 4.2.6.8 and 6.1.1.4'
B B 0.0013 0.0007 'International Tables Vol C Tables 4.2.6.8 and 6.1.1.4'
Cl Cl 0.1484 0.1585 'International Tables Vol C Tables 4.2.6.8 and 6.1.1.4'
F F 0.0171 0.0103 'International Tables Vol C Tables 4.2.6.8 and 6.1.1.4'
N N 0.0061 0.0033 'International Tables Vol C Tables 4.2.6.8 and 6.1.1.4'
O O 0.0106 0.0060 'International Tables Vol C Tables 4.2.6.8 and 6.1.1.4'

loop_
_geom_angle_atom_site_label_1
_geom_angle_atom_site_label_2
_geom_angle_atom_site_label_3
_geom_angle
C15 O1 B1 118.7(2)
C16 O2 B1 119.0(2)
C19 N1 C14 110.4(2)
C19 N1 H13 124.8
C14 N1 H13 124.8
C18 N2 C21 110.9(2)
C18 N2 H14 124.6
C21 N2 H14 124.6
F3 C11 C17 125.1(2)
F3 C11 C21 126.8(2)
C17 C11 C21 108.1(2)
F4 C12 C14 126.6(2)
F4 C12 C20 125.7(3)
C14 C12 C20 107.8(3)
C16 C13 C15 120.1(2)
C16 C13 H15 120.0
C15 C13 H15 120.0
N1 C14 C12 106.2(2)
N1 C14 C15 122.6(2)
C12 C14 C15 131.2(3)
O1 C15 C13 121.2(2)
O1 C15 C14 117.1(2)
C13 C15 C14 121.7(2)
O2 C16 C13 121.4(2)
O2 C16 C21 117.0(2)
C13 C16 C21 121.5(2)
F5 C17 C18 126.5(3)
F5 C17 C11 125.2(3)
C18 C17 C11 108.3(3)
N2 C18 C17 107.0(3)
N2 C18 H16 126.5
C17 C18 H16 126.5
N1 C19 C20 107.2(3)
N1 C19 H17 126.4
C20 C19 H17 126.4
F6 C20 C19 125.9(3)
F6 C20 C12 125.8(3)
C19 C20 C12 108.4(3)
N2 C21 C11 105.7(2)
N2 C21 C16 122.9(2)
C11 C21 C16 131.4(3)
F2 B1 F1 111.9(2)
F2 B1 O1 109.0(2)
F1 B1 O1 108.5(2)
F2 B1 O2 108.4(2)
F1 B1 O2 108.5(2)
O1 B1 O2 110.5(2)
C38 N3 C47 122.4(2)
C38 N3 C54 118.8(2)
C47 N3 C54 118.6(2)
C43 C31 C38 119.7(2)
C43 C31 C36 119.5(2)
C38 C31 C36 120.8(2)
C36 N4 C39 122.1(2)
C36 N4 C42 118.9(2)
C39 N4 C42 118.9(2)
C40 C33 C36 119.4(3)
C40 C33 H18 120.3
C36 C33 H18 120.3
C40 C34 C38 119.4(3)
C40 C34 H19 120.3
C38 C34 H19 120.3
C43 C35 C47 119.9(2)
C43 C35 C44 119.5(3)
C47 C35 C44 120.6(2)
N4 C36 C33 122.2(2)
N4 C36 C31 119.1(2)
C33 C36 C31 118.7(2)
C43 C37 C39 119.8(2)
C43 C37 C51 119.5(2)
C39 C37 C51 120.6(3)
N3 C38 C34 122.1(2)
N3 C38 C31 119.1(2)
C34 C38 C31 118.8(2)
N4 C39 C45 122.0(3)
N4 C39 C37 119.1(3)
C45 C39 C37 118.9(3)
C34 C40 C33 122.9(3)
C34 C40 H20 118.6
C33 C40 H20 118.6
C50 C41 C47 119.3(3)
C50 C41 H21 120.3
C47 C41 H21 120.3
N4 C42 C48 112.7(2)
N4 C42 H22 109.0
C48 C42 H22 109.0
N4 C42 H23 109.0
C48 C42 H23 109.0
H22 C42 H23 107.8
C37 C43 C35 120.2(2)
C37 C43 C31 120.0(2)
C35 C43 C31 119.7(2)
N5 C44 C49 122.1(3)
N5 C44 C35 119.3(3)
C49 C44 C35 118.6(3)
C52 C45 C39 119.6(3)
C52 C45 H24 120.2
C39 C45 H24 120.2
C44 N5 C51 122.1(2)
C44 N5 C57 117.8(3)
C51 N5 C57 119.2(3)
C44 N5 C70 115.9(4)
C51 N5 C70 113.1(4)
C57 N5 C70 41.0(4)
N3 C47 C41 122.1(3)
N3 C47 C35 119.0(2)
C41 C47 C35 118.9(2)
C56 C48 C42 111.2(2)
C56 C48 H25 109.4
C42 C48 H25 109.4
C56 C48 H26 109.4
C42 C48 H26 109.4
H25 C48 H26 108.0
C50 C49 C44 119.5(3)
C50 C49 H27 120.3
C44 C49 H27 120.3
C49 C50 C41 123.1(3)
C49 C50 H28 118.4
C41 C50 H28 118.4
N5 C51 C53 121.8(3)
N5 C51 C37 119.2(3)
C53 C51 C37 118.9(3)
C45 C52 C53 123.0(3)
C45 C52 H29 118.5
C53 C52 H29 118.5
C52 C53 C51 119.0(3)
C52 C53 H30 120.5
C51 C53 H30 120.5
N3 C54 C55 114.2(2)
N3 C54 H31 108.7
C55 C54 H31 108.7
N3 C54 H32 108.7
C55 C54 H32 108.7
H31 C54 H32 107.6
C54 C55 C59 110.1(3)
C54 C55 H33 109.6
C59 C55 H33 109.6
C54 C55 H34 109.6
C59 C55 H34 109.6
H33 C55 H34 108.2
C48 C56 H35 109.5
C48 C56 H36 109.5
H35 C56 H36 109.5
C48 C56 H37 109.5
H35 C56 H37 109.5
H36 C56 H37 109.5
N5 C57 C60 109.9(4)
N5 C57 H38 109.7
C60 C57 H38 109.7
N5 C57 H39 109.7
C60 C57 H39 109.7
H38 C57 H39 108.2
C67 C69 H72 109.5
C67 C69 H73 109.5
H72 C69 H73 109.5
C67 C69 H74 109.5
H72 C69 H74 109.5
H73 C69 H74 109.5
C55 C59 H43 109.5
C55 C59 H44 109.5
H43 C59 H44 109.5
C55 C59 H45 109.5
H43 C59 H45 109.5
H44 C59 H45 109.5
C57 C60 C58 109.7(5)
C57 C60 H46 109.7
C58 C60 H46 109.7
C57 C60 H47 109.7
C58 C60 H47 109.7
H46 C60 H47 108.2
C64 C61 C63 109.4(4)
C64 C61 H48 109.8
C63 C61 H48 109.8
C64 C61 H49 109.8
C63 C61 H49 109.8
H48 C61 H49 108.2
C65 C62 C63 112.4(4)
C65 C62 H50 109.1
C63 C62 H50 109.1
C65 C62 H51 109.1
C63 C62 H51 109.1
H50 C62 H51 107.9
C61 C63 C62 111.7(4)
C61 C63 H52 109.3
C62 C63 H52 109.3
C61 C63 H53 109.3
C62 C63 H53 109.3
H52 C63 H53 107.9
C61 C64 H54 109.5
C61 C64 H55 109.5
H54 C64 H55 109.5
C61 C64 H56 109.5
H54 C64 H56 109.5
H55 C64 H56 109.5
C62 C65 C66 116.0(5)
C62 C65 H57 108.3
C66 C65 H57 108.3
C62 C65 H58 108.3
C66 C65 H58 108.3
H57 C65 H58 107.4
C65 C66 H59 109.5
C65 C66 H60 109.5
H59 C66 H60 109.5
C65 C66 H61 109.5
H59 C66 H61 109.5
H60 C66 H61 109.5
C69 C67 C70 112.0(13)
C69 C67 H65 109.2
C70 C67 H65 109.2
C69 C67 H66 109.2
C70 C67 H66 109.2
H65 C67 H66 107.9
C67 C70 N5 103.0(7)
C67 C70 H67 111.2
N5 C70 H67 111.2
C67 C70 H68 111.2
N5 C70 H68 111.2
H67 C70 H68 109.1

loop_
_geom_bond_atom_site_label_1
_geom_bond_atom_site_label_2
_geom_bond_distance
F1 B1 1.370(4)
F2 B1 1.358(3)
O1 C15 1.317(3)
O1 B1 1.491(3)
O2 C16 1.312(3)
O2 B1 1.501(4)
N1 C19 1.349(4)
N1 C14 1.376(3)
N1 H13 0.8800
N2 C18 1.351(4)
N2 C21 1.374(4)
N2 H14 0.8800
C11 F3 1.333(3)
C11 C17 1.382(4)
C11 C21 1.388(4)
C12 F4 1.337(3)
C12 C14 1.382(4)
C12 C20 1.384(4)
C13 C16 1.378(4)
C13 C15 1.382(4)
C13 H15 0.9500
C14 C15 1.425(4)
C16 C21 1.427(4)
C17 F5 1.349(3)
C17 C18 1.371(4)
C18 H16 0.9500
C19 C20 1.370(4)
C19 H17 0.9500
C20 F6 1.347(3)
N3 C38 1.383(3)
N3 C47 1.384(3)
N3 C54 1.480(3)
C31 C43 1.413(4)
C31 C38 1.415(4)
C31 C36 1.421(4)
N4 C36 1.384(4)
N4 C39 1.388(3)
N4 C42 1.478(3)
C33 C40 1.385(4)
C33 C36 1.395(4)
C33 H18 0.9500
C34 C40 1.376(4)
C34 C38 1.400(4)
C34 H19 0.9500
C35 C43 1.410(4)
C35 C47 1.413(4)
C35 C44 1.428(4)
C37 C43 1.405(4)
C37 C39 1.415(4)
C37 C51 1.425(4)
C39 C45 1.395(4)
C40 H20 0.9500
C41 C50 1.382(4)
C41 C47 1.395(4)
C41 H21 0.9500
C42 C48 1.516(4)
C42 H22 0.9900
C42 H23 0.9900
C44 N5 1.378(4)
C44 C49 1.396(4)
C45 C52 1.377(4)
C45 H24 0.9500
N5 C51 1.390(4)
N5 C57 1.506(5)
N5 C70 1.578(11)
C48 C56 1.516(4)
C48 H25 0.9900
C48 H26 0.9900
C49 C50 1.372(4)
C49 H27 0.9500
C50 H28 0.9500
C51 C53 1.396(4)
C52 C53 1.389(4)
C52 H29 0.9500
C53 H30 0.9500
C54 C55 1.515(4)
C54 H31 0.9900
C54 H32 0.9900
C55 C59 1.530(5)
C55 H33 0.9900
C55 H34 0.9900
C56 H35 0.9800
C56 H36 0.9800
C56 H37 0.9800
C57 C60 1.512(7)
C57 H38 0.9900
C57 H39 0.9900
C58 C60 1.536(15)
C58 H69 0.9800
C58 H70 0.9800
C58 H71 0.9800
C69 C67 1.51(4)
C69 H72 0.9800
C69 H73 0.9800
C69 H74 0.9800
C59 H43 0.9800
C59 H44 0.9800
C59 H45 0.9800
C60 H46 0.9900
C60 H47 0.9900
C61 C64 1.483(6)
C61 C63 1.517(6)
C61 H48 0.9900
C61 H49 0.9900
C62 C65 1.479(7)
C62 C63 1.530(6)
C62 H50 0.9900
C62 H51 0.9900
C63 H52 0.9900
C63 H53 0.9900
C64 H54 0.9800
C64 H55 0.9800
C64 H56 0.9800
C65 C66 1.498(7)
C65 H57 0.9900
C65 H58 0.9900
C66 H59 0.9800
C66 H60 0.9800
C66 H61 0.9800
C67 C70 1.507(15)
C67 H65 0.9900
C67 H66 0.9900
C70 H67 0.9900
C70 H68 0.9900

loop_
_geom_torsion_atom_site_label_1
_geom_torsion_atom_site_label_2
_geom_torsion_atom_site_label_3
_geom_torsion_atom_site_label_4
_geom_torsion
C19 N1 C14 C12 0.4(3)
C19 N1 C14 C15 179.6(2)
F4 C12 C14 N1 179.0(2)
C20 C12 C14 N1 -0.3(3)
F4 C12 C14 C15 0.0(5)
C20 C12 C14 C15 -179.4(3)
B1 O1 C15 C13 -16.8(4)
B1 O1 C15 C14 166.5(2)
C16 C13 C15 O1 -5.0(4)
C16 C13 C15 C14 171.6(2)
N1 C14 C15 O1 173.2(2)
C12 C14 C15 O1 -7.9(4)
N1 C14 C15 C13 -3.6(4)
C12 C14 C15 C13 175.3(3)
B1 O2 C16 C13 12.3(4)
B1 O2 C16 C21 -168.8(2)
C15 C13 C16 O2 7.3(4)
C15 C13 C16 C21 -171.5(2)
F3 C11 C17 F5 -0.7(4)
C21 C11 C17 F5 -179.5(2)
F3 C11 C17 C18 179.7(2)
C21 C11 C17 C18 0.8(3)
C21 N2 C18 C17 0.1(3)
F5 C17 C18 N2 179.8(2)
C11 C17 C18 N2 -0.6(3)
C14 N1 C19 C20 -0.4(3)
N1 C19 C20 F6 179.0(3)
N1 C19 C20 C12 0.1(3)
F4 C12 C20 F6 1.9(5)
C14 C12 C20 F6 -178.7(3)
F4 C12 C20 C19 -179.2(3)
C14 C12 C20 C19 0.1(3)
C18 N2 C21 C11 0.4(3)
C18 N2 C21 C16 -177.1(2)
F3 C11 C21 N2 -179.6(2)
C17 C11 C21 N2 -0.7(3)
F3 C11 C21 C16 -2.4(5)
C17 C11 C21 C16 176.5(3)
O2 C16 C21 N2 -175.2(2)
C13 C16 C21 N2 3.7(4)
O2 C16 C21 C11 8.0(4)
C13 C16 C21 C11 -173.1(3)
C15 O1 B1 F2 152.1(2)
C15 O1 B1 F1 -85.7(3)
C15 O1 B1 O2 33.1(3)
C16 O2 B1 F2 -150.4(2)
C16 O2 B1 F1 87.9(3)
C16 O2 B1 O1 -30.9(3)
C39 N4 C36 C33 173.9(2)
C42 N4 C36 C33 -3.8(4)
C39 N4 C36 C31 -6.0(4)
C42 N4 C36 C31 176.4(2)
C40 C33 C36 N4 178.1(2)
C40 C33 C36 C31 -2.1(4)
C43 C31 C36 N4 2.1(4)
C38 C31 C36 N4 179.9(2)
C43 C31 C36 C33 -177.7(2)
C38 C31 C36 C33 0.1(4)
C47 N3 C38 C34 175.8(2)
C54 N3 C38 C34 -9.5(4)
C47 N3 C38 C31 -5.4(4)
C54 N3 C38 C31 169.3(2)
C40 C34 C38 N3 175.9(2)
C40 C34 C38 C31 -3.0(4)
C43 C31 C38 N3 1.4(4)
C36 C31 C38 N3 -176.4(2)
C43 C31 C38 C34 -179.8(2)
C36 C31 C38 C34 2.4(4)
C36 N4 C39 C45 -174.2(2)
C42 N4 C39 C45 3.4(4)
C36 N4 C39 C37 6.3(4)
C42 N4 C39 C37 -176.1(2)
C43 C37 C39 N4 -2.7(4)
C51 C37 C39 N4 178.2(2)
C43 C37 C39 C45 177.7(2)
C51 C37 C39 C45 -1.4(4)
C38 C34 C40 C33 1.0(4)
C36 C33 C40 C34 1.6(4)
C36 N4 C42 C48 90.3(3)
C39 N4 C42 C48 -87.4(3)
C39 C37 C43 C35 -179.1(2)
C51 C37 C43 C35 0.0(4)
C39 C37 C43 C31 -0.9(4)
C51 C37 C43 C31 178.2(2)
C47 C35 C43 C37 177.5(2)
C44 C35 C43 C37 -2.3(4)
C47 C35 C43 C31 -0.7(4)
C44 C35 C43 C31 179.6(2)
C38 C31 C43 C37 -176.6(2)
C36 C31 C43 C37 1.2(4)
C38 C31 C43 C35 1.6(4)
C36 C31 C43 C35 179.4(2)
C43 C35 C44 N5 1.1(4)
C47 C35 C44 N5 -178.7(3)
C43 C35 C44 C49 -178.4(3)
C47 C35 C44 C49 1.9(4)
N4 C39 C45 C52 180.0(3)
C37 C39 C45 C52 -0.5(4)
C49 C44 N5 C51 -178.1(3)
C35 C44 N5 C51 2.5(5)
C49 C44 N5 C57 13.0(5)
C35 C44 N5 C57 -166.4(3)
C49 C44 N5 C70 -33.1(6)
C35 C44 N5 C70 147.5(5)
C38 N3 C47 C41 -174.3(2)
C54 N3 C47 C41 11.1(4)
C38 N3 C47 C35 6.3(4)
C54 N3 C47 C35 -168.4(2)
C50 C41 C47 N3 -177.6(3)
C50 C41 C47 C35 1.9(4)
C43 C35 C47 N3 -3.1(4)
C44 C35 C47 N3 176.6(2)
C43 C35 C47 C41 177.4(2)
C44 C35 C47 C41 -2.9(4)
N4 C42 C48 C56 176.9(3)
N5 C44 C49 C50 -179.4(3)
C35 C44 C49 C50 0.0(4)
C44 C49 C50 C41 -1.0(5)
C47 C41 C50 C49 0.0(4)
C44 N5 C51 C53 175.6(3)
C57 N5 C51 C53 -15.7(5)
C70 N5 C51 C53 29.7(5)
C44 N5 C51 C37 -4.8(5)
C57 N5 C51 C37 164.0(3)
C70 N5 C51 C37 -150.6(5)
C43 C37 C51 N5 3.4(4)
C39 C37 C51 N5 -177.5(3)
C43 C37 C51 C53 -176.9(3)
C39 C37 C51 C53 2.2(4)
C39 C45 C52 C53 1.5(5)
C45 C52 C53 C51 -0.6(5)
N5 C51 C53 C52 178.4(3)
C37 C51 C53 C52 -1.2(4)
C38 N3 C54 C55 91.4(3)
C47 N3 C54 C55 -93.8(3)
N3 C54 C55 C59 177.5(3)
C44 N5 C57 C60 -92.5(4)
C51 N5 C57 C60 98.3(4)
C70 N5 C57 C60 5.9(6)
N5 C57 C60 C58 179.8(8)
C64 C61 C63 C62 167.5(4)
C65 C62 C63 C61 174.2(4)
C63 C62 C65 C66 175.5(4)
C69 C67 C70 N5 -175(2)
C44 N5 C70 C67 105.3(7)
C51 N5 C70 C67 -106.6(6)
C57 N5 C70 C67 1.9(5)
